data_7160099
loop_
_publ_author_name
'Laha, Radha M.'
'Aich, Shobhon'
'Sarkar, Ankan Kumar'
'Dutta, Tanmoy'
'Ghosh, Narendra Nath'
'Khamarui, Saikat'
'Maiti, Dilip K.'

_publ_section_title
;
 New routes towards azomethine ylide generation from prolines to
 synthesize diverse N-heterocycles: a DFT supported endo-selective
 mechanism
;
_journal_issue 36
_journal_name_full 'Organic &amp; Biomolecular Chemistry'
_journal_page_first 7411
_journal_page_last 7424
_journal_paper_doi 10.1039/D4OB01004C
_journal_volume 22
_journal_year 2024
_chemical_formula_moiety 'C16 H18 N2 O2'
_chemical_formula_sum 'C16 H18 N2 O2'
_chemical_formula_weight 270.14
_space_group_IT_number 2
_space_group_name_Hall '-P 1'
_space_group_name_H-M_alt 'P -1'
_symmetry_cell_setting triclinic
_symmetry_space_group_name_H-M 'P -1'
_atom_sites_solution_hydrogens geom
_atom_sites_solution_primary direct
_atom_sites_solution_secondary difmap
_audit_creation_method SHELXL-97
_audit_update_record
;
2018-03-26 deposited with the CCDC.	2024-08-14 downloaded from the CCDC.
;
_cell_angle_alpha 89.147(6)
_cell_angle_beta 87.469(6)
_cell_angle_gamma 82.695(6)
_cell_formula_units_Z 4
_cell_length_a 7.827(4)
_cell_length_b 10.029(4)
_cell_length_c 17.446(8)
_cell_measurement_reflns_used 1611
_cell_measurement_temperature 296(2)
_cell_measurement_theta_max 21.50
_cell_measurement_theta_min 2.35
_cell_volume 1357.0(11)
_computing_structure_refinement 'SHELXL-97 (Sheldrick, 2008)'
_computing_structure_solution 'SHELXS-97 (Sheldrick, 2008)'
_diffrn_ambient_temperature 296(2)
_diffrn_measured_fraction_theta_full 0.982
_diffrn_measured_fraction_theta_max 0.982
_diffrn_measurement_device_type 'Bruker APEX-II CCD'
_diffrn_radiation_monochromator graphite
_diffrn_radiation_source 'fine-focus sealed tube'
_diffrn_radiation_type MoK\a
_diffrn_radiation_wavelength 0.71073
_diffrn_reflns_av_R_equivalents 0.0345
_diffrn_reflns_av_sigmaI/netI 0.0545
_diffrn_reflns_limit_h_max 8
_diffrn_reflns_limit_h_min -8
_diffrn_reflns_limit_k_max 11
_diffrn_reflns_limit_k_min -11
_diffrn_reflns_limit_l_max 19
_diffrn_reflns_limit_l_min -18
_diffrn_reflns_number 8425
_diffrn_reflns_theta_full 30.60
_diffrn_reflns_theta_max 30.60
_diffrn_reflns_theta_min 1.17
_exptl_absorpt_coefficient_mu 0.088
_exptl_absorpt_correction_T_max 0.9698
_exptl_absorpt_correction_T_min 0.9449
_exptl_crystal_colour colorless
_exptl_crystal_density_diffrn 1.322
_exptl_crystal_density_method 'not measured'
_exptl_crystal_description prismatic
_exptl_crystal_F_000 604
_exptl_crystal_size_max 0.88
_exptl_crystal_size_mid 0.66
_exptl_crystal_size_min 0.44
_refine_diff_density_max 0.165
_refine_diff_density_min -0.143
_refine_diff_density_rms 0.033
_refine_ls_extinction_method none
_refine_ls_goodness_of_fit_ref 1.012
_refine_ls_hydrogen_treatment mixed
_refine_ls_matrix_type full
_refine_ls_number_parameters 363
_refine_ls_number_reflns 3994
_refine_ls_number_restraints 0
_refine_ls_restrained_S_all 1.012
_refine_ls_R_factor_all 0.0744
_refine_ls_R_factor_gt 0.0484
_refine_ls_shift/su_max 0.050
_refine_ls_shift/su_mean 0.004
_refine_ls_structure_factor_coef Fsqd
_refine_ls_weighting_details 'calc w=1/[\s^2^(Fo^2^)+(0.0538P)^2^+0.1255P] where P=(Fo^2^+2Fc^2^)/3'
_refine_ls_weighting_scheme calc
_refine_ls_wR_factor_gt 0.1106
_refine_ls_wR_factor_ref 0.1240
_reflns_number_gt 2746
_reflns_number_total 3994
_reflns_threshold_expression >2sigma(I)
_cod_data_source_file d4ob01004c2.cif
_cod_data_source_block rml713a_0m
_cod_depositor_comments
;
The following automatic conversions were performed:

data item '_symmetry_cell_setting' value 'Triclinic' was changed to
'triclinic' in accordance with the
/home/data/users/saulius/crontab/automatic-downloads/rss-feeds/RSC/lib/dictionaries/cif_core.dic
dictionary named 'cif_core.dic' version 2.4.2 last updated on
2011-04-26.

Automatic conversion script
Id: cif_fix_values 8170 2020-07-09 18:12:32Z antanas 

 Adding full bibliography for 7160099--7160100.cif.
;
_cod_original_cell_volume 1356.9(10)
_cod_original_sg_symbol_H-M P-1
_cod_database_code 7160099

loop_
_symmetry_equiv_pos_as_xyz
'x, y, z'
'-x, -y, -z'

loop_
_atom_site_label
_atom_site_type_symbol
_atom_site_fract_x
_atom_site_fract_y
_atom_site_fract_z
_atom_site_U_iso_or_equiv
_atom_site_adp_type
_atom_site_occupancy
_atom_site_symmetry_multiplicity
_atom_site_calc_flag
_atom_site_refinement_flags
_atom_site_disorder_assembly
_atom_site_disorder_group
O1 O 0.6350(2) 0.61816(19) 0.72712(11) 0.0734(6) Uani 1 1 d . . .
O2 O 0.3192(2) 0.97761(17) 0.62207(10) 0.0685(6) Uani 1 1 d . . .
O3 O 0.8528(2) 0.34886(19) 0.29316(11) 0.0754(6) Uani 1 1 d . . .
O4 O 1.1911(2) 0.33019(17) 0.07559(11) 0.0703(6) Uani 1 1 d . . .
N1 N 0.4854(2) 0.81458(19) 0.68667(11) 0.0486(5) Uani 1 1 d . . .
N2 N 0.5969(2) 0.66016(18) 0.47303(11) 0.0447(5) Uani 1 1 d . . .
N3 N 1.0130(3) 0.31312(19) 0.18085(12) 0.0524(6) Uani 1 1 d . . .
N4 N 0.9063(2) 0.71909(18) 0.15492(11) 0.0479(5) Uani 1 1 d . . .
C1 C 0.1113(4) 0.8910(3) 0.31648(18) 0.0667(8) Uani 1 1 d . . .
H1 H 0.0293 0.9130 0.2799 0.080 Uiso 1 1 calc R . .
C2 C 0.1103(3) 0.9677(3) 0.38144(18) 0.0642(8) Uani 1 1 d . . .
H2 H 0.0280 1.0424 0.3886 0.077 Uiso 1 1 calc R . .
C3 C 0.2316(3) 0.9336(2) 0.43579(15) 0.0538(7) Uani 1 1 d . . .
H3 H 0.2315 0.9868 0.4790 0.065 Uiso 1 1 calc R . .
C4 C 0.3537(3) 0.8213(2) 0.42699(14) 0.0433(6) Uani 1 1 d . . .
C5 C 0.4796(3) 0.7841(2) 0.48959(13) 0.0411(6) Uani 1 1 d . . .
H5 H 0.5484 0.8580 0.4956 0.049 Uiso 1 1 calc R . .
C6 C 0.3934(3) 0.7538(2) 0.56807(13) 0.0408(6) Uani 1 1 d . . .
H6 H 0.2767 0.7314 0.5615 0.049 Uiso 1 1 calc R . .
C7 C 0.3900(3) 0.8635(2) 0.62590(14) 0.0464(6) Uani 1 1 d . . .
C8 C 0.5111(4) 0.8953(3) 0.75275(16) 0.0764(9) Uani 1 1 d . . .
H8A H 0.5519 0.8374 0.7941 0.115 Uiso 1 1 calc R . .
H8B H 0.4037 0.9469 0.7685 0.115 Uiso 1 1 calc R . .
H8C H 0.5944 0.9551 0.7392 0.115 Uiso 1 1 calc R . .
C9 C 0.5520(3) 0.6820(3) 0.67929(15) 0.0508(7) Uani 1 1 d . . .
C10 C 0.5058(3) 0.6345(2) 0.60274(13) 0.0439(6) Uani 1 1 d . . .
H10 H 0.4426 0.5564 0.6086 0.053 Uiso 1 1 calc R . .
C11 C 0.6608(3) 0.6052(2) 0.54637(13) 0.0442(6) Uani 1 1 d . . .
H11 H 0.6927 0.5078 0.5421 0.053 Uiso 1 1 calc R . .
C12 C 0.2336(4) 0.7826(3) 0.30649(16) 0.0656(8) Uani 1 1 d . . .
H12 H 0.2365 0.7319 0.2622 0.079 Uiso 1 1 calc R . .
C13 C 0.3536(3) 0.7471(2) 0.36143(15) 0.0556(7) Uani 1 1 d . . .
H13 H 0.4352 0.6721 0.3539 0.067 Uiso 1 1 calc R . .
C14 C 0.7520(3) 0.6819(2) 0.42648(15) 0.0561(7) Uani 1 1 d . . .
H14A H 0.7296 0.7629 0.3955 0.067 Uiso 1 1 calc R . .
H14B H 0.7850 0.6066 0.3924 0.067 Uiso 1 1 calc R . .
C15 C 0.8964(3) 0.6955(3) 0.48069(17) 0.0696(8) Uani 1 1 d . . .
H15A H 0.9953 0.6293 0.4691 0.084 Uiso 1 1 calc R . .
H15B H 0.9324 0.7845 0.4764 0.084 Uiso 1 1 calc R . .
C16 C 0.8207(3) 0.6722(2) 0.56031(15) 0.0553(7) Uani 1 1 d . . .
H16A H 0.7902 0.7566 0.5870 0.066 Uiso 1 1 calc R . .
H16B H 0.9016 0.6140 0.5903 0.066 Uiso 1 1 calc R . .
C17 C 1.3788(4) 0.8375(3) -0.03014(17) 0.0722(9) Uani 1 1 d . . .
H17 H 1.4568 0.8823 -0.0591 0.087 Uiso 1 1 calc R . .
C18 C 1.2658(4) 0.9058(3) 0.02119(18) 0.0722(8) Uani 1 1 d . . .
H18 H 1.2667 0.9977 0.0273 0.087 Uiso 1 1 calc R . .
C19 C 1.1502(3) 0.8400(3) 0.06430(16) 0.0608(7) Uani 1 1 d . . .
H19 H 1.0735 0.8883 0.0991 0.073 Uiso 1 1 calc R . .
C20 C 1.1462(3) 0.7046(2) 0.05679(13) 0.0439(6) Uani 1 1 d . . .
C21 C 1.0216(3) 0.6299(2) 0.10382(13) 0.0419(6) Uani 1 1 d . . .
H21 H 0.9516 0.5863 0.0689 0.050 Uiso 1 1 calc R . .
C22 C 1.1081(3) 0.5226(2) 0.15896(13) 0.0426(6) Uani 1 1 d . . .
H22 H 1.2239 0.5419 0.1702 0.051 Uiso 1 1 calc R . .
C23 C 1.1140(3) 0.3813(2) 0.13143(15) 0.0492(7) Uani 1 1 d . . .
C24 C 0.9889(4) 0.1736(2) 0.17064(18) 0.0755(9) Uani 1 1 d . . .
H24A H 0.9432 0.1630 0.1212 0.113 Uiso 1 1 calc R . .
H24B H 0.9098 0.1474 0.2100 0.113 Uiso 1 1 calc R . .
H24C H 1.0976 0.1180 0.1740 0.113 Uiso 1 1 calc R . .
C25 C 0.9413(3) 0.3898(3) 0.24191(16) 0.0527(7) Uani 1 1 d . . .
C26 C 1.3770(4) 0.7026(3) -0.03895(16) 0.0685(8) Uani 1 1 d . . .
H26 H 1.4541 0.6553 -0.0739 0.082 Uiso 1 1 calc R . .
C27 C 1.2609(3) 0.6363(3) 0.00404(14) 0.0566(7) Uani 1 1 d . . .
H27 H 1.2599 0.5446 -0.0026 0.068 Uiso 1 1 calc R . .
C28 C 0.8420(3) 0.6373(2) 0.21743(13) 0.0489(7) Uani 1 1 d . . .
H28 H 0.8170 0.6927 0.2634 0.059 Uiso 1 1 calc R . .
C29 C 0.6753(3) 0.5955(3) 0.19014(17) 0.0652(8) Uani 1 1 d . . .
H29A H 0.6973 0.5178 0.1570 0.078 Uiso 1 1 calc R . .
H29B H 0.5992 0.5755 0.2330 0.078 Uiso 1 1 calc R . .
C30 C 0.6012(4) 0.7185(3) 0.1467(2) 0.0928(11) Uani 1 1 d . . .
H30A H 0.5363 0.6935 0.1042 0.111 Uiso 1 1 calc R . .
H30B H 0.5251 0.7781 0.1801 0.111 Uiso 1 1 calc R . .
C31 C 0.7511(3) 0.7854(3) 0.11797(16) 0.0653(8) Uani 1 1 d . . .
H31A H 0.7655 0.7772 0.0627 0.078 Uiso 1 1 calc R . .
H31B H 0.7325 0.8801 0.1306 0.078 Uiso 1 1 calc R . .
C32 C 0.9931(3) 0.5283(2) 0.23194(13) 0.0454(6) Uani 1 1 d . . .
H32 H 1.0566 0.5515 0.2760 0.054 Uiso 1 1 calc R . .

loop_
_atom_site_aniso_label
_atom_site_aniso_U_11
_atom_site_aniso_U_22
_atom_site_aniso_U_33
_atom_site_aniso_U_23
_atom_site_aniso_U_13
_atom_site_aniso_U_12
O1 0.0756(13) 0.0895(14) 0.0510(12) 0.0129(10) -0.0120(11) 0.0068(11)
O2 0.0783(13) 0.0542(11) 0.0678(13) -0.0113(9) 0.0012(11) 0.0111(10)
O3 0.0734(14) 0.0833(13) 0.0694(14) 0.0228(11) 0.0146(12) -0.0183(11)
O4 0.0768(13) 0.0624(11) 0.0681(13) -0.0099(10) 0.0164(11) -0.0001(10)
N1 0.0491(13) 0.0567(13) 0.0401(13) -0.0055(10) -0.0012(10) -0.0070(10)
N2 0.0462(12) 0.0442(11) 0.0426(12) 0.0008(9) 0.0021(10) -0.0029(9)
N3 0.0492(13) 0.0489(12) 0.0597(15) 0.0058(11) 0.0002(12) -0.0103(10)
N4 0.0510(13) 0.0489(11) 0.0414(13) 0.0022(10) 0.0076(10) -0.0006(10)
C1 0.0659(19) 0.0728(19) 0.066(2) 0.0222(17) -0.0244(16) -0.0231(16)
C2 0.0521(17) 0.0607(17) 0.081(2) 0.0124(16) -0.0153(16) -0.0076(13)
C3 0.0519(16) 0.0531(15) 0.0573(18) 0.0012(13) -0.0094(14) -0.0080(13)
C4 0.0443(14) 0.0438(13) 0.0433(16) 0.0025(12) -0.0035(12) -0.0114(11)
C5 0.0409(14) 0.0378(13) 0.0451(15) -0.0026(11) -0.0011(12) -0.0067(10)
C6 0.0386(13) 0.0447(13) 0.0396(15) 0.0012(11) -0.0019(11) -0.0066(11)
C7 0.0422(14) 0.0494(15) 0.0462(16) -0.0014(12) 0.0090(13) -0.0043(12)
C8 0.082(2) 0.095(2) 0.0540(19) -0.0244(17) -0.0040(17) -0.0151(18)
C9 0.0432(15) 0.0625(17) 0.0457(17) 0.0083(13) 0.0042(13) -0.0062(13)
C10 0.0457(14) 0.0416(13) 0.0448(16) 0.0050(11) 0.0010(12) -0.0086(11)
C11 0.0493(15) 0.0393(13) 0.0430(15) 0.0013(11) 0.0006(12) -0.0026(11)
C12 0.085(2) 0.0686(18) 0.0494(18) 0.0038(14) -0.0154(17) -0.0280(17)
C13 0.0655(18) 0.0534(15) 0.0488(18) 0.0005(13) -0.0059(15) -0.0097(13)
C14 0.0569(17) 0.0538(15) 0.0548(18) -0.0007(13) 0.0146(15) -0.0017(13)
C15 0.0506(17) 0.085(2) 0.073(2) 0.0016(16) 0.0115(16) -0.0139(15)
C16 0.0438(15) 0.0657(17) 0.0562(18) -0.0018(13) 0.0007(13) -0.0069(13)
C17 0.066(2) 0.095(2) 0.062(2) 0.0253(18) -0.0009(17) -0.0365(18)
C18 0.081(2) 0.0658(18) 0.074(2) 0.0163(16) -0.0020(19) -0.0279(17)
C19 0.0666(19) 0.0541(17) 0.0620(19) 0.0060(14) 0.0011(15) -0.0113(14)
C20 0.0413(14) 0.0549(15) 0.0367(15) 0.0059(11) -0.0037(12) -0.0105(11)
C21 0.0418(14) 0.0469(13) 0.0376(14) -0.0015(11) -0.0016(11) -0.0074(11)
C22 0.0391(14) 0.0508(14) 0.0386(15) 0.0044(11) -0.0022(11) -0.0087(11)
C23 0.0445(15) 0.0514(15) 0.0503(17) 0.0019(13) -0.0022(13) -0.0010(12)
C24 0.080(2) 0.0512(17) 0.098(2) 0.0041(15) -0.0079(19) -0.0172(15)
C25 0.0466(16) 0.0645(17) 0.0477(17) 0.0137(14) -0.0020(14) -0.0108(13)
C26 0.0573(18) 0.098(2) 0.0524(19) 0.0004(16) 0.0104(15) -0.0230(17)
C27 0.0536(17) 0.0699(17) 0.0479(17) -0.0039(14) 0.0073(14) -0.0171(14)
C28 0.0539(16) 0.0563(15) 0.0349(15) -0.0032(12) 0.0056(13) -0.0027(13)
C29 0.0443(16) 0.0791(19) 0.072(2) 0.0098(16) 0.0024(15) -0.0099(14)
C30 0.063(2) 0.106(3) 0.108(3) 0.037(2) -0.012(2) -0.0050(19)
C31 0.0637(19) 0.0664(17) 0.0587(19) 0.0086(14) 0.0103(15) 0.0141(15)
C32 0.0475(15) 0.0565(15) 0.0341(14) 0.0025(11) -0.0025(12) -0.0139(12)

loop_
_atom_type_symbol
_atom_type_description
_atom_type_scat_dispersion_real
_atom_type_scat_dispersion_imag
_atom_type_scat_source
C C 0.0033 0.0016 'International Tables Vol C Tables 4.2.6.8 and 6.1.1.4'
H H 0.0000 0.0000 'International Tables Vol C Tables 4.2.6.8 and 6.1.1.4'
N N 0.0061 0.0033 'International Tables Vol C Tables 4.2.6.8 and 6.1.1.4'
O O 0.0106 0.0060 'International Tables Vol C Tables 4.2.6.8 and 6.1.1.4'

loop_
_geom_angle_atom_site_label_1
_geom_angle_atom_site_label_2
_geom_angle_atom_site_label_3
_geom_angle
_geom_angle_site_symmetry_1
_geom_angle_site_symmetry_3
_geom_angle_publ_flag
C9 N1 C7 113.4(2) . . ?
C9 N1 C8 123.5(2) . . ?
C7 N1 C8 123.1(2) . . ?
C11 N2 C14 105.09(18) . . ?
C11 N2 C5 107.63(17) . . ?
C14 N2 C5 113.96(18) . . ?
C23 N3 C25 113.2(2) . . ?
C23 N3 C24 123.2(2) . . ?
C25 N3 C24 123.6(2) . . ?
C28 N4 C21 108.17(17) . . ?
C28 N4 C31 105.49(19) . . ?
C21 N4 C31 113.91(19) . . ?
C12 C1 C2 119.3(3) . . ?
C12 C1 H1 120.3 . . ?
C2 C1 H1 120.3 . . ?
C1 C2 C3 119.9(2) . . ?
C1 C2 H2 120.0 . . ?
C3 C2 H2 120.0 . . ?
C2 C3 C4 121.1(2) . . ?
C2 C3 H3 119.5 . . ?
C4 C3 H3 119.5 . . ?
C13 C4 C3 118.0(2) . . ?
C13 C4 C5 122.6(2) . . ?
C3 C4 C5 119.4(2) . . ?
N2 C5 C4 112.89(18) . . ?
N2 C5 C6 103.40(17) . . ?
C4 C5 C6 114.09(18) . . ?
N2 C5 H5 108.7 . . ?
C4 C5 H5 108.7 . . ?
C6 C5 H5 108.7 . . ?
C7 C6 C10 104.47(19) . . ?
C7 C6 C5 114.46(19) . . ?
C10 C6 C5 106.66(17) . . ?
C7 C6 H6 110.3 . . ?
C10 C6 H6 110.3 . . ?
C5 C6 H6 110.3 . . ?
O2 C7 N1 123.4(2) . . ?
O2 C7 C6 128.0(2) . . ?
N1 C7 C6 108.62(19) . . ?
N1 C8 H8A 109.5 . . ?
N1 C8 H8B 109.5 . . ?
H8A C8 H8B 109.5 . . ?
N1 C8 H8C 109.5 . . ?
H8A C8 H8C 109.5 . . ?
H8B C8 H8C 109.5 . . ?
O1 C9 N1 124.2(2) . . ?
O1 C9 C10 127.4(2) . . ?
N1 C9 C10 108.3(2) . . ?
C9 C10 C6 105.12(19) . . ?
C9 C10 C11 113.4(2) . . ?
C6 C10 C11 105.29(18) . . ?
C9 C10 H10 110.9 . . ?
C6 C10 H10 110.9 . . ?
C11 C10 H10 110.9 . . ?
N2 C11 C16 105.80(19) . . ?
N2 C11 C10 104.02(17) . . ?
C16 C11 C10 117.80(19) . . ?
N2 C11 H11 109.6 . . ?
C16 C11 H11 109.6 . . ?
C10 C11 H11 109.6 . . ?
C1 C12 C13 120.8(3) . . ?
C1 C12 H12 119.6 . . ?
C13 C12 H12 119.6 . . ?
C4 C13 C12 120.8(2) . . ?
C4 C13 H13 119.6 . . ?
C12 C13 H13 119.6 . . ?
N2 C14 C15 108.2(2) . . ?
N2 C14 H14A 110.1 . . ?
C15 C14 H14A 110.1 . . ?
N2 C14 H14B 110.1 . . ?
C15 C14 H14B 110.1 . . ?
H14A C14 H14B 108.4 . . ?
C16 C15 C14 105.4(2) . . ?
C16 C15 H15A 110.7 . . ?
C14 C15 H15A 110.7 . . ?
C16 C15 H15B 110.7 . . ?
C14 C15 H15B 110.7 . . ?
H15A C15 H15B 108.8 . . ?
C15 C16 C11 104.2(2) . . ?
C15 C16 H16A 110.9 . . ?
C11 C16 H16A 110.9 . . ?
C15 C16 H16B 110.9 . . ?
C11 C16 H16B 110.9 . . ?
H16A C16 H16B 108.9 . . ?
C18 C17 C26 119.5(3) . . ?
C18 C17 H17 120.2 . . ?
C26 C17 H17 120.2 . . ?
C17 C18 C19 120.5(3) . . ?
C17 C18 H18 119.7 . . ?
C19 C18 H18 119.7 . . ?
C20 C19 C18 121.1(3) . . ?
C20 C19 H19 119.5 . . ?
C18 C19 H19 119.5 . . ?
C19 C20 C27 117.9(2) . . ?
C19 C20 C21 122.1(2) . . ?
C27 C20 C21 120.0(2) . . ?
N4 C21 C20 112.45(19) . . ?
N4 C21 C22 103.47(18) . . ?
C20 C21 C22 114.41(18) . . ?
N4 C21 H21 108.8 . . ?
C20 C21 H21 108.8 . . ?
C22 C21 H21 108.8 . . ?
C23 C22 C32 104.65(19) . . ?
C23 C22 C21 114.03(19) . . ?
C32 C22 C21 106.36(17) . . ?
C23 C22 H22 110.5 . . ?
C32 C22 H22 110.5 . . ?
C21 C22 H22 110.5 . . ?
O4 C23 N3 123.1(2) . . ?
O4 C23 C22 128.2(2) . . ?
N3 C23 C22 108.7(2) . . ?
N3 C24 H24A 109.5 . . ?
N3 C24 H24B 109.5 . . ?
H24A C24 H24B 109.5 . . ?
N3 C24 H24C 109.5 . . ?
H24A C24 H24C 109.5 . . ?
H24B C24 H24C 109.5 . . ?
O3 C25 N3 124.2(3) . . ?
O3 C25 C32 127.8(2) . . ?
N3 C25 C32 108.0(2) . . ?
C17 C26 C27 120.1(3) . . ?
C17 C26 H26 119.9 . . ?
C27 C26 H26 119.9 . . ?
C26 C27 C20 120.9(3) . . ?
C26 C27 H27 119.6 . . ?
C20 C27 H27 119.6 . . ?
N4 C28 C29 105.4(2) . . ?
N4 C28 C32 104.32(18) . . ?
C29 C28 C32 118.8(2) . . ?
N4 C28 H28 109.3 . . ?
C29 C28 H28 109.3 . . ?
C32 C28 H28 109.3 . . ?
C30 C29 C28 102.1(2) . . ?
C30 C29 H29A 111.3 . . ?
C28 C29 H29A 111.3 . . ?
C30 C29 H29B 111.3 . . ?
C28 C29 H29B 111.3 . . ?
H29A C29 H29B 109.2 . . ?
C31 C30 C29 106.0(2) . . ?
C31 C30 H30A 110.5 . . ?
C29 C30 H30A 110.5 . . ?
C31 C30 H30B 110.5 . . ?
C29 C30 H30B 110.5 . . ?
H30A C30 H30B 108.7 . . ?
N4 C31 C30 108.0(2) . . ?
N4 C31 H31A 110.1 . . ?
C30 C31 H31A 110.1 . . ?
N4 C31 H31B 110.1 . . ?
C30 C31 H31B 110.1 . . ?
H31A C31 H31B 108.4 . . ?
C25 C32 C22 105.39(19) . . ?
C25 C32 C28 113.8(2) . . ?
C22 C32 C28 105.78(18) . . ?
C25 C32 H32 110.5 . . ?
C22 C32 H32 110.5 . . ?
C28 C32 H32 110.5 . . ?

loop_
_geom_bond_atom_site_label_1
_geom_bond_atom_site_label_2
_geom_bond_distance
_geom_bond_site_symmetry_2
_geom_bond_publ_flag
O1 C9 1.206(3) . ?
O2 C7 1.209(3) . ?
O3 C25 1.206(3) . ?
O4 C23 1.208(3) . ?
N1 C9 1.371(3) . ?
N1 C7 1.373(3) . ?
N1 C8 1.454(3) . ?
N2 C11 1.468(3) . ?
N2 C14 1.469(3) . ?
N2 C5 1.472(3) . ?
N3 C23 1.376(3) . ?
N3 C25 1.380(3) . ?
N3 C24 1.450(3) . ?
N4 C28 1.464(3) . ?
N4 C21 1.468(3) . ?
N4 C31 1.478(3) . ?
C1 C12 1.362(4) . ?
C1 C2 1.378(4) . ?
C1 H1 0.9300 . ?
C2 C3 1.380(3) . ?
C2 H2 0.9300 . ?
C3 C4 1.387(3) . ?
C3 H3 0.9300 . ?
C4 C13 1.374(3) . ?
C4 C5 1.514(3) . ?
C5 C6 1.542(3) . ?
C5 H5 0.9800 . ?
C6 C7 1.501(3) . ?
C6 C10 1.526(3) . ?
C6 H6 0.9800 . ?
C8 H8A 0.9600 . ?
C8 H8B 0.9600 . ?
C8 H8C 0.9600 . ?
C9 C10 1.499(3) . ?
C10 C11 1.529(3) . ?
C10 H10 0.9800 . ?
C11 C16 1.524(3) . ?
C11 H11 0.9800 . ?
C12 C13 1.383(3) . ?
C12 H12 0.9300 . ?
C13 H13 0.9300 . ?
C14 C15 1.526(4) . ?
C14 H14A 0.9700 . ?
C14 H14B 0.9700 . ?
C15 C16 1.513(3) . ?
C15 H15A 0.9700 . ?
C15 H15B 0.9700 . ?
C16 H16A 0.9700 . ?
C16 H16B 0.9700 . ?
C17 C18 1.359(4) . ?
C17 C26 1.366(4) . ?
C17 H17 0.9300 . ?
C18 C19 1.377(4) . ?
C18 H18 0.9300 . ?
C19 C20 1.371(3) . ?
C19 H19 0.9300 . ?
C20 C27 1.382(3) . ?
C20 C21 1.511(3) . ?
C21 C22 1.544(3) . ?
C21 H21 0.9800 . ?
C22 C23 1.498(3) . ?
C22 C32 1.524(3) . ?
C22 H22 0.9800 . ?
C24 H24A 0.9600 . ?
C24 H24B 0.9600 . ?
C24 H24C 0.9600 . ?
C25 C32 1.501(3) . ?
C26 C27 1.382(3) . ?
C26 H26 0.9300 . ?
C27 H27 0.9300 . ?
C28 C29 1.519(3) . ?
C28 C32 1.532(3) . ?
C28 H28 0.9800 . ?
C29 C30 1.504(4) . ?
C29 H29A 0.9700 . ?
C29 H29B 0.9700 . ?
C30 C31 1.489(4) . ?
C30 H30A 0.9700 . ?
C30 H30B 0.9700 . ?
C31 H31A 0.9700 . ?
C31 H31B 0.9700 . ?
C32 H32 0.9800 . ?
